data_7160054
loop_
_publ_author_name
'Natarajan, Pradeep'
'Chatterjee, Arpita'
'J, Siddharth Jaya Sajeevan'
'Peruncheralathan, Saravanan'

_publ_section_title
;
 Unexpected dearomatization of <i>N</i>-protected 5-aminopyrazoles at
 ambient temperature: a simple route to highly functionalized pyrazolines.
;
_journal_issue 31
_journal_name_full 'Organic &amp; biomolecular chemistry'
_journal_page_first 6288
_journal_page_last 6293
_journal_paper_doi 10.1039/d4ob00879k
_journal_volume 22
_journal_year 2024
_chemical_formula_moiety 'C23 H21 N3 O3 S'
_chemical_formula_sum 'C23 H21 N3 O3 S'
_chemical_formula_weight 419.508
_space_group_crystal_system triclinic
_space_group_IT_number 2
_space_group_name_Hall '-P 1'
_space_group_name_H-M_alt 'P -1'
_symmetry_Int_Tables_number 2
_atom_sites_solution_primary iterative
_audit_creation_date 2024-05-23
_audit_creation_method
;
Olex2 1.5
(compiled 2024.02.16 svn.r378c4104 for OlexSys, GUI svn.r6928)
;
_audit_update_record
;
2024-05-24 deposited with the CCDC.	2024-07-16 downloaded from the CCDC.
;
_cell_angle_alpha 86.767(1)
_cell_angle_beta 79.589(1)
_cell_angle_gamma 76.363(1)
_cell_formula_units_Z 2
_cell_length_a 8.4579(1)
_cell_length_b 11.1076(2)
_cell_length_c 11.4172(2)
_cell_measurement_reflns_used 11060
_cell_measurement_temperature 295.77(3)
_cell_measurement_theta_max 75.1000
_cell_measurement_theta_min 4.0840
_cell_volume 1025.11(3)
_computing_cell_refinement 'CrysAlisPro 1.171.39.46b (Rigaku OD, 2018)'
_computing_data_collection 'CrysAlisPro 1.171.39.46b (Rigaku OD, 2018)'
_computing_data_reduction 'CrysAlisPro 1.171.39.46b (Rigaku OD, 2018)'
_computing_molecular_graphics 'Olex2 1.5 (Dolomanov et al., 2009)'
_computing_publication_material 'Olex2 1.5 (Dolomanov et al., 2009)'
_computing_structure_refinement 'olex2.refine 1.5 (Bourhis et al., 2015)'
_computing_structure_solution 'olex2.solve 1.5 (Bourhis et al., 2015)'
_diffrn_ambient_environment air
_diffrn_ambient_temperature 295.77(3)
_diffrn_detector 'CCD plate'
_diffrn_detector_type 'Pilatus 200K'
_diffrn_measured_fraction_theta_full 0.9973
_diffrn_measured_fraction_theta_max 0.9702
_diffrn_measurement_details
;
List of Runs (angles in degrees, time in seconds):

  # Type    Start    End  Width  t~exp~   \w     \q     \k     \f   Frames
#--------------------------------------------------------------------------
  1  \w    -96.00 -10.00   0.50    0.50    --  -38.50 137.00  31.00  172
  2  \w    -94.00  -6.00   0.50    0.50    --  -38.50 132.00-146.00  176
  3  \w     31.00 107.00   0.50    0.50    --   49.31-137.00 -32.00  152
  4  \w     39.00 123.00   0.50    2.00    --  102.63-132.00 144.00  168
  5  \w     40.00 127.00   0.50    2.00    --  102.63-137.00 -32.00  174
  6  \w     91.00 166.00   0.50    2.00    --  102.63 132.00-146.00  150
  7  \w     87.00 166.00   0.50    2.00    --  102.63 137.00  31.00  158
  8  \w    -44.00  31.00   0.50    0.50    --  -38.50  19.00 -30.00  150
  9  \w   -101.00 -27.00   0.50    0.50    --  -38.50 -57.00 -30.00  148
 10  \w    -42.00  28.00   0.50    0.50    --  -38.50  37.00-150.00  140
 11  \w     27.00 105.00   0.50    0.50    --   49.31-132.00 144.00  156
 12  \w    -13.00  61.00   0.50    0.50    --   49.31 -57.00 -30.00  148
 13  \w     46.00 116.00   0.50    0.50    --   49.31  37.00 -90.00  140
 14  \w     38.00 107.00   0.50    2.00    --  102.63 -45.00 -30.00  138
 15  \w     95.00 171.00   0.50    2.00    --  102.63  15.00 -60.00  152
 16  \w     99.00 171.00   0.50    2.00    --  102.63  30.00-150.00  144
 17  \w     99.00 171.00   0.50    2.00    --  102.63  30.00-120.00  144
 18  \w     38.00 107.00   0.50    2.00    --  102.63 -45.00 -90.00  138
 19  \w     38.00 107.00   0.50    2.00    --  102.63 -45.00  60.00  138
 20  \w     38.00 126.00   0.50    2.00    --  102.63 -77.00 -30.00  176
 21  \w     34.00 110.00   0.50    2.00    --  102.63 -94.00  60.00  152
 22  \w     40.00 116.00   0.50    2.00    --  102.63 -61.00  90.00  152
 23  \w     38.00 126.00   0.50    2.00    --  102.63 -77.00 150.00  176
 24  \w     34.00 111.00   0.50    2.00    --  102.63 -15.00-180.00  154
 25  \w     95.00 171.00   0.50    2.00    --  102.63  15.00-180.00  152
 26  \w     40.00 116.00   0.50    2.00    --  102.63 -61.00 150.00  152
 27  \w     98.00 167.00   0.50    2.00    --  102.63  45.00-180.00  138
 28  \w     38.00 107.00   0.50    2.00    --  102.63 -45.00-180.00  138
 29  \w     40.00 116.00   0.50    2.00    --  102.63 -61.00 -90.00  152
 30  \w     99.00 171.00   0.50    2.00    --  102.63  30.00 -30.00  144
;
_diffrn_measurement_device 'four-circle diffractometer'
_diffrn_measurement_device_type 'SuperNova, Dual, Cu at home/near, Pilatus 200K'
_diffrn_measurement_method '\w scans'
_diffrn_orient_matrix_type 'CrysAlisPro convention (1999,Acta A55,543-557)'
_diffrn_orient_matrix_UB_11 -0.0348030000
_diffrn_orient_matrix_UB_12 0.0021672000
_diffrn_orient_matrix_UB_13 0.1371456000
_diffrn_orient_matrix_UB_21 -0.0098033000
_diffrn_orient_matrix_UB_22 -0.1369439000
_diffrn_orient_matrix_UB_23 0.0037533000
_diffrn_orient_matrix_UB_31 0.1868149000
_diffrn_orient_matrix_UB_32 -0.0401809000
_diffrn_orient_matrix_UB_33 0.0016338000
_diffrn_radiation_monochromator mirror
_diffrn_radiation_probe x-ray
_diffrn_radiation_type 'Cu K\a'
_diffrn_radiation_wavelength 1.54184
_diffrn_reflns_av_R_equivalents 0.0519
_diffrn_reflns_av_unetI/netI 0.0380
_diffrn_reflns_Laue_measured_fraction_full 0.9973
_diffrn_reflns_Laue_measured_fraction_max 0.9702
_diffrn_reflns_limit_h_max 10
_diffrn_reflns_limit_h_min -7
_diffrn_reflns_limit_k_max 13
_diffrn_reflns_limit_k_min -13
_diffrn_reflns_limit_l_max 14
_diffrn_reflns_limit_l_min -14
_diffrn_reflns_number 14687
_diffrn_reflns_point_group_measured_fraction_full 0.9973
_diffrn_reflns_point_group_measured_fraction_max 0.9702
_diffrn_reflns_theta_full 67.6840
_diffrn_reflns_theta_max 75.43
_diffrn_reflns_theta_min 3.94
_diffrn_source 'micro-focus sealed X-ray tube'
_diffrn_source_type 'SuperNova (Cu) X-ray Source'
_exptl_absorpt_coefficient_mu 1.655
_exptl_absorpt_correction_T_max 1.00000
_exptl_absorpt_correction_T_min 0.77918
_exptl_absorpt_correction_type multi-scan
_exptl_absorpt_process_details
;
CrysAlisPro 1.171.39.46b (Rigaku Oxford Diffraction, 2018)
Empirical absorption correction using spherical harmonics,
 implemented in SCALE3 ABSPACK scaling algorithm.
;
_exptl_crystal_colour 'clear light colourless'
_exptl_crystal_colour_lustre clear
_exptl_crystal_colour_modifier light
_exptl_crystal_colour_primary colourless
_exptl_crystal_density_diffrn 1.359
_exptl_crystal_description needle
_exptl_crystal_F_000 442.083
_exptl_crystal_recrystallization_method 'Slow diffusion method'
_exptl_crystal_size_max 0.17
_exptl_crystal_size_mid 0.12
_exptl_crystal_size_min 0.09
_refine_diff_density_max 0.2871
_refine_diff_density_min -0.4675
_refine_diff_density_rms 0.0738
_refine_ls_d_res_high 0.7965
_refine_ls_d_res_low 11.2281
_refine_ls_goodness_of_fit_ref 1.0332
_refine_ls_hydrogen_treatment constr
_refine_ls_matrix_type full
_refine_ls_number_constraints 49
_refine_ls_number_parameters 311
_refine_ls_number_reflns 4139
_refine_ls_number_restraints 72
_refine_ls_restrained_S_all 1.0237
_refine_ls_R_factor_all 0.0612
_refine_ls_R_factor_gt 0.0557
_refine_ls_shift/su_max -0.0010
_refine_ls_shift/su_mean 0.0001
_refine_ls_structure_factor_coef Fsqd
_refine_ls_weighting_details 'w=1/[\s^2^(Fo^2^)+(0.1184P)^2^+0.2107P] where P=(Fo^2^+2Fc^2^)/3'
_refine_ls_weighting_scheme calc
_refine_ls_wR_factor_gt 0.1624
_refine_ls_wR_factor_ref 0.1736
_reflns_Friedel_coverage 0.0
_reflns_limit_h_max 10
_reflns_limit_h_min -10
_reflns_limit_k_max 13
_reflns_limit_k_min -13
_reflns_limit_l_max 14
_reflns_limit_l_min 0
_reflns_number_gt 3689
_reflns_number_total 4139
_reflns_threshold_expression I>=2u(I)
_cod_data_source_file d4ob00879k2.cif
_cod_data_source_block 7a
_cod_depositor_comments 'Adding full bibliography for 7160054--7160057.cif.'
_cod_database_code 7160054
_chemical_oxdiff_formula 'C46 H42 N4 O8 S2 '
_olex2_refinement_description
;
1. Fixed Uiso
 At 1.2 times of:
  All C(H) groups, All C(H,H) groups
 At 1.5 times of:
  All C(H,H,H) groups, All O(H) groups
2. Uiso/Uaniso restraints and constraints
C9A \\sim C8A \\sim C8B \\sim C9B \\sim C5A \\sim C6A \\sim C6B \\sim C5B:
within 2A with sigma of 0.04 and sigma for terminal atoms of 0.08 within 2A
3. Others
 Sof(H7b)=Sof(C9B)=Sof(H9B)=Sof(C8B)=Sof(H8B)=Sof(C5A)=Sof(H5A)=Sof(C6A)=
 Sof(H6A)=1-FVAR(1)
 Sof(H7a)=Sof(C5B)=Sof(H5B)=Sof(C6B)=Sof(H6B)=Sof(C9A)=Sof(H9A)=Sof(C8A)=
 Sof(H8A)=FVAR(1)
4.a Aromatic/amide H refined with riding coordinates:
 C18(H18), C11(H11), C22(H22), C21(H21), C15(H15), C19(H19), C13(H13),
 C12(H12), C14(H14), C7(H7b), C7(H7a), C9B(H9B), C8B(H8B), C5B(H5B), C6B(H6B),
 C9A(H9A), C8A(H8A), C5A(H5A), C6A(H6A)
4.b Idealised Me refined as rotating group:
 C23(H23a,H23b,H23c), C16(H16a,H16b,H16c)
4.c Idealised tetrahedral OH refined as rotating group:
 O1(H1)
;
_olex2_submission_special_instructions 'No special instructions were received'
_oxdiff_exptl_absorpt_empirical_details
;
Empirical correction (ABSPACK) includes:
- Absorption correction using spherical harmonics
- Frame scaling
;
_oxdiff_exptl_absorpt_empirical_full_max 3.309
_oxdiff_exptl_absorpt_empirical_full_min 0.260

loop_
_space_group_symop_id
_space_group_symop_operation_xyz
1 x,y,z
2 -x,-y,-z

loop_
_atom_site_label
_atom_site_type_symbol
_atom_site_fract_x
_atom_site_fract_y
_atom_site_fract_z
_atom_site_U_iso_or_equiv
_atom_site_adp_type
_atom_site_occupancy
_atom_site_refinement_flags_posn
_atom_site_refinement_flags_adp
_atom_site_refinement_flags_occupancy
_atom_site_disorder_group
S1 S 0.53747(5) 0.24767(4) 0.57353(4) 0.04392(19) Uani 1.000000 . . . .
O2 O 0.57265(17) 0.11594(13) 0.59865(14) 0.0539(4) Uani 1.000000 . . . .
O3 O 0.67286(16) 0.29595(15) 0.51159(14) 0.0561(4) Uani 1.000000 . . . .
O1 O 0.48853(19) 0.07452(15) 0.83495(15) 0.0601(4) Uani 1.000000 . . . .
H1 H 0.541(2) 0.061(2) 0.7675(4) 0.0901(6) Uiso 1.000000 GR . . .
N1 N 0.3229(2) 0.37121(16) 0.88347(14) 0.0480(4) Uani 1.000000 . . . .
N3 N 0.4650(2) 0.33150(15) 0.69153(15) 0.0476(4) Uani 1.000000 . . . .
N2 N 0.2439(2) 0.31172(18) 0.98375(16) 0.0555(4) Uani 1.000000 . . . .
C17 C 0.3767(2) 0.28404(16) 0.49003(16) 0.0421(4) Uani 1.000000 . . . .
C10 C 0.2245(2) 0.13530(17) 0.76038(17) 0.0434(4) Uani 1.000000 . . . .
C1 C 0.3865(2) 0.29486(18) 0.79039(17) 0.0436(4) Uani 1.000000 . . . .
C4 C 0.3321(2) 0.49586(19) 0.89872(18) 0.0477(4) Uani 1.000000 . . . .
C2 C 0.3453(2) 0.16933(18) 0.83033(18) 0.0464(4) Uani 1.000000 . . . .
C18 C 0.3095(3) 0.40716(19) 0.4661(2) 0.0521(5) Uani 1.000000 . . . .
H18 H 0.3493(3) 0.46960(19) 0.4935(2) 0.0625(6) Uiso 1.000000 R . . .
C20 C 0.1215(2) 0.3442(2) 0.35817(19) 0.0522(5) Uani 1.000000 . . . .
C11 C 0.0889(2) 0.22571(19) 0.7366(2) 0.0504(5) Uani 1.000000 . . . .
H11 H 0.0763(2) 0.30711(19) 0.7590(2) 0.0605(5) Uiso 1.000000 R . . .
C22 C 0.3195(3) 0.18993(18) 0.44823(18) 0.0482(4) Uani 1.000000 . . . .
H22 H 0.3652(3) 0.10729(18) 0.46429(18) 0.0578(5) Uiso 1.000000 R . . .
C3 C 0.2591(3) 0.1993(2) 0.95661(19) 0.0532(5) Uani 1.000000 . . . .
C21 C 0.1932(3) 0.2217(2) 0.38216(19) 0.0531(5) Uani 1.000000 . . . .
H21 H 0.1553(3) 0.1591(2) 0.35310(19) 0.0637(6) Uiso 1.000000 R . . .
C15 C 0.2425(3) 0.0152(2) 0.7260(2) 0.0552(5) Uani 1.000000 . . . .
H15 H 0.3325(3) -0.0461(2) 0.7415(2) 0.0663(6) Uiso 1.000000 R . . .
C19 C 0.1829(3) 0.4360(2) 0.4011(2) 0.0571(5) Uani 1.000000 . . . .
H19 H 0.1372(3) 0.5187(2) 0.3855(2) 0.0685(6) Uiso 1.000000 R . . .
C13 C -0.0088(3) 0.0750(2) 0.6461(2) 0.0604(5) Uani 1.000000 . . . .
H13 H -0.0874(3) 0.0543(2) 0.6085(2) 0.0725(7) Uiso 1.000000 R . . .
C12 C -0.0272(3) 0.1951(2) 0.6798(2) 0.0573(5) Uani 1.000000 . . . .
H12 H -0.1179(3) 0.2558(2) 0.6645(2) 0.0688(6) Uiso 1.000000 R . . .
C14 C 0.1257(3) -0.0144(2) 0.6678(2) 0.0637(6) Uani 1.000000 . . . .
H14 H 0.1389(3) -0.0953(2) 0.6436(2) 0.0765(7) Uiso 1.000000 R . . .
C23 C -0.0180(3) 0.3774(3) 0.2887(2) 0.0696(7) Uani 1.000000 . . . .
H23a H 0.0238(6) 0.359(2) 0.2062(4) 0.1044(10) Uiso 1.000000 GR . . .
H23b H -0.0988(14) 0.3303(16) 0.3189(14) 0.1044(10) Uiso 1.000000 GR . . .
H23c H -0.0683(19) 0.4643(5) 0.2967(17) 0.1044(10) Uiso 1.000000 GR . . .
C7 C 0.3542(3) 0.7357(2) 0.9371(3) 0.0710(6) Uani 1.000000 . . . .
H7b H 0.3602(3) 0.8164(2) 0.9494(3) 0.0852(8) Uiso 0.45(2) R . P 2
H7a H 0.3637(3) 0.8147(2) 0.9526(3) 0.0852(8) Uiso 0.55(2) R . P 1
C16 C 0.1948(4) 0.1079(3) 1.0409(2) 0.0726(7) Uani 1.000000 . . . .
H16a H 0.144(3) 0.1470(6) 1.1156(7) 0.1089(10) Uiso 1.000000 GR . . .
H16b H 0.114(2) 0.0782(16) 1.0084(9) 0.1089(10) Uiso 1.000000 GR . . .
H16c H 0.2843(6) 0.0397(10) 1.0530(16) 0.1089(10) Uiso 1.000000 GR . . .
C9B C 0.400(2) 0.5664(9) 0.8086(10) 0.063(2) Uani 0.45(2) . U P 2
H9B H 0.439(2) 0.5339(9) 0.7328(10) 0.075(3) Uiso 0.45(2) R . P 2
C8B C 0.410(2) 0.6851(13) 0.8309(14) 0.071(3) Uani 0.45(2) . U P 2
H8B H 0.457(2) 0.7309(13) 0.7695(14) 0.086(4) Uiso 0.45(2) R . P 2
C5B C 0.2172(13) 0.5673(7) 0.9843(9) 0.0624(18) Uani 0.55(2) . U P 1
H5B H 0.1332(13) 0.5352(7) 1.0295(9) 0.075(2) Uiso 0.55(2) R . P 1
C6B C 0.2279(14) 0.6858(7) 1.0019(9) 0.071(2) Uani 0.55(2) . U P 1
H6B H 0.1491(14) 0.7342(7) 1.0585(9) 0.085(3) Uiso 0.55(2) R . P 1
C9A C 0.4570(12) 0.5431(10) 0.8317(9) 0.061(2) Uani 0.55(2) . U P 1
H9A H 0.5354(12) 0.4942(10) 0.7752(9) 0.073(2) Uiso 0.55(2) R . P 1
C8A C 0.4653(15) 0.6642(11) 0.8489(11) 0.068(2) Uani 0.55(2) . U P 1
H8A H 0.5459(15) 0.6976(11) 0.8009(11) 0.082(3) Uiso 0.55(2) R . P 1
C5A C 0.2734(17) 0.5480(12) 1.0105(10) 0.064(2) Uani 0.45(2) . U P 2
H5A H 0.2250(17) 0.5034(12) 1.0725(10) 0.076(3) Uiso 0.45(2) R . P 2
C6A C 0.2874(18) 0.6677(13) 1.0290(11) 0.074(3) Uani 0.45(2) . U P 2
H6A H 0.2511(18) 0.7019(13) 1.1043(11) 0.089(3) Uiso 0.45(2) R . P 2

loop_
_atom_site_aniso_label
_atom_site_aniso_U_11
_atom_site_aniso_U_22
_atom_site_aniso_U_33
_atom_site_aniso_U_12
_atom_site_aniso_U_13
_atom_site_aniso_U_23
S1 0.0420(3) 0.0440(3) 0.0452(3) -0.01112(19) -0.00260(18) -0.00749(19)
O2 0.0540(8) 0.0465(8) 0.0579(9) -0.0052(6) -0.0082(6) -0.0048(6)
O3 0.0452(7) 0.0633(9) 0.0599(9) -0.0195(6) 0.0029(6) -0.0103(7)
O1 0.0553(8) 0.0594(9) 0.0608(9) 0.0016(6) -0.0191(7) 0.0059(7)
N1 0.0512(8) 0.0559(9) 0.0388(8) -0.0166(7) -0.0049(6) -0.0067(7)
N3 0.0537(9) 0.0466(8) 0.0444(9) -0.0161(7) -0.0049(7) -0.0077(7)
N2 0.0597(10) 0.0672(11) 0.0408(9) -0.0188(8) -0.0060(7) -0.0005(8)
C17 0.0452(9) 0.0408(9) 0.0395(9) -0.0122(7) -0.0009(7) -0.0056(7)
C10 0.0456(9) 0.0424(9) 0.0426(10) -0.0124(7) -0.0062(7) -0.0000(7)
C1 0.0398(9) 0.0497(10) 0.0430(10) -0.0095(7) -0.0120(7) -0.0042(8)
C4 0.0454(9) 0.0538(11) 0.0446(10) -0.0088(8) -0.0106(7) -0.0084(8)
C2 0.0463(9) 0.0469(10) 0.0454(10) -0.0064(7) -0.0127(8) 0.0015(8)
C18 0.0541(11) 0.0415(10) 0.0615(12) -0.0143(8) -0.0059(9) -0.0061(9)
C20 0.0490(10) 0.0616(12) 0.0457(10) -0.0156(8) -0.0044(8) 0.0015(9)
C11 0.0505(10) 0.0444(10) 0.0577(12) -0.0097(8) -0.0135(8) -0.0050(9)
C22 0.0590(11) 0.0411(9) 0.0473(10) -0.0164(8) -0.0097(8) -0.0028(8)
C3 0.0564(11) 0.0610(12) 0.0443(10) -0.0150(9) -0.0134(8) 0.0031(9)
C21 0.0626(11) 0.0539(11) 0.0490(11) -0.0242(9) -0.0112(9) -0.0017(9)
C15 0.0565(11) 0.0444(10) 0.0636(13) -0.0107(8) -0.0087(9) 0.0001(9)
C19 0.0570(11) 0.0430(10) 0.0681(14) -0.0067(8) -0.0091(10) 0.0005(9)
C13 0.0555(12) 0.0696(14) 0.0635(13) -0.0265(10) -0.0107(10) -0.0086(11)
C12 0.0481(10) 0.0611(12) 0.0648(13) -0.0109(9) -0.0156(9) -0.0055(10)
C14 0.0678(13) 0.0529(12) 0.0747(15) -0.0254(10) -0.0048(11) -0.0113(11)
C23 0.0598(13) 0.0844(17) 0.0657(15) -0.0139(11) -0.0188(11) 0.0043(13)
C7 0.0845(16) 0.0558(13) 0.0711(16) -0.0122(11) -0.0104(13) -0.0137(12)
C16 0.0913(18) 0.0736(16) 0.0515(13) -0.0241(13) -0.0055(12) 0.0103(12)
C9B 0.079(7) 0.050(3) 0.053(4) -0.009(4) -0.002(4) -0.008(3)
C8B 0.090(8) 0.052(4) 0.069(5) -0.014(5) -0.005(5) -0.009(3)
C5B 0.055(4) 0.063(3) 0.062(4) -0.007(3) 0.002(3) -0.006(3)
C6B 0.068(5) 0.063(3) 0.070(4) -0.001(3) 0.001(3) -0.015(3)
C9A 0.057(4) 0.063(4) 0.063(4) -0.021(3) 0.005(3) -0.019(3)
C8A 0.071(5) 0.063(5) 0.071(5) -0.025(4) 0.005(3) -0.017(3)
C5A 0.063(6) 0.073(5) 0.052(4) -0.015(4) -0.000(3) -0.015(3)
C6A 0.073(6) 0.086(6) 0.062(5) -0.015(5) -0.005(4) -0.033(4)

loop_
_atom_type_symbol
_atom_type_scat_dispersion_real
_atom_type_scat_dispersion_imag
_atom_type_scat_Cromer_Mann_a1
_atom_type_scat_Cromer_Mann_a2
_atom_type_scat_Cromer_Mann_a3
_atom_type_scat_Cromer_Mann_a4
_atom_type_scat_Cromer_Mann_b1
_atom_type_scat_Cromer_Mann_b2
_atom_type_scat_Cromer_Mann_b3
_atom_type_scat_Cromer_Mann_b4
_atom_type_scat_Cromer_Mann_c
_atom_type_scat_source
_atom_type_scat_dispersion_source
C 0.01788 0.00908 2.31000 1.02000 1.58860 0.86500 20.84390 10.20750 0.56870 51.65120 0.21560 'International Tables Volume C Table 6.1.1.4 (pp. 500-502)' 'Brennan, Cowan, Rev. Sci. Instrum., 1992, 63, 850'
H 0.00000 0.00000 0.49300 0.32291 0.14019 0.04081 10.51090 26.12570 3.14236 57.79970 0.00304 'International Tables Volume C Table 6.1.1.4 (pp. 500-502)' 'Brennan, Cowan, Rev. Sci. Instrum., 1992, 63, 850'
N 0.03110 0.01806 12.21260 3.13220 2.01250 1.16630 0.00570 9.89330 28.99750 0.58260 -11.52900 'International Tables Volume C Table 6.1.1.4 (pp. 500-502)' 'Brennan, Cowan, Rev. Sci. Instrum., 1992, 63, 850'
O 0.04960 0.03234 3.04850 2.28680 1.54630 0.86700 13.27710 5.70110 0.32390 32.90890 0.25080 'International Tables Volume C Table 6.1.1.4 (pp. 500-502)' 'Brennan, Cowan, Rev. Sci. Instrum., 1992, 63, 850'
S 0.33376 0.55840 6.90530 5.20340 1.43790 1.58630 1.46790 22.21510 0.25360 56.17200 0.86690 'International Tables Volume C Table 6.1.1.4 (pp. 500-502)' 'Brennan, Cowan, Rev. Sci. Instrum., 1992, 63, 850'

loop_
_geom_angle_atom_site_label_1
_geom_angle_atom_site_label_2
_geom_angle_atom_site_label_3
_geom_angle
_geom_angle_site_symmetry_1
_geom_angle_site_symmetry_3
_geom_angle_publ_flag
O3 S1 O2 116.24(9) . . ?
N3 S1 O2 113.55(9) . . ?
N3 S1 O3 105.49(9) . . ?
C17 S1 O2 108.55(9) . . ?
C17 S1 O3 108.48(9) . . ?
C17 S1 N3 103.72(8) . . ?
C2 O1 H1 109.5 . . ?
C1 N1 N2 112.65(16) . . ?
C4 N1 N2 116.83(16) . . ?
C4 N1 C1 130.37(17) . . ?
C1 N3 S1 124.85(15) . . ?
C3 N2 N1 107.78(17) . . ?
C18 C17 S1 118.98(15) . . ?
C22 C17 S1 120.11(15) . . ?
C22 C17 C18 120.91(18) . . ?
C11 C10 C2 119.44(17) . . ?
C15 C10 C2 121.17(18) . . ?
C15 C10 C11 119.30(18) . . ?
N3 C1 N1 121.83(18) . . ?
C2 C1 N1 106.09(16) . . ?
C2 C1 N3 132.08(18) . . ?
C9B C4 N1 123.3(5) . . ?
C5B C4 N1 119.0(4) . . ?
C5B C4 C9B 112.6(5) . . ?
C9A C4 N1 120.5(4) . . ?
C9A C4 C9B 24.6(3) . . ?
C9A C4 C5B 120.4(6) . . ?
C5A C4 N1 118.3(5) . . ?
C5A C4 C9B 118.3(7) . . ?
C5A C4 C5B 24.9(3) . . ?
C5A C4 C9A 114.4(5) . . ?
C10 C2 O1 113.89(17) . . ?
C1 C2 O1 112.23(16) . . ?
C1 C2 C10 112.62(15) . . ?
C3 C2 O1 107.97(16) . . ?
C3 C2 C10 109.09(16) . . ?
C3 C2 C1 99.99(16) . . ?
H18 C18 C17 120.44(12) . . ?
C19 C18 C17 119.12(19) . . ?
C19 C18 H18 120.44(12) . . ?
C19 C20 C21 117.78(19) . . ?
C23 C20 C21 121.3(2) . . ?
C23 C20 C19 121.0(2) . . ?
H11 C11 C10 119.85(11) . . ?
C12 C11 C10 120.30(19) . . ?
C12 C11 H11 119.85(13) . . ?
H22 C22 C17 120.66(11) . . ?
C21 C22 C17 118.68(18) . . ?
C21 C22 H22 120.66(12) . . ?
C2 C3 N2 113.41(19) . . ?
C16 C3 N2 123.0(2) . . ?
C16 C3 C2 123.6(2) . . ?
C22 C21 C20 121.82(19) . . ?
H21 C21 C20 119.09(13) . . ?
H21 C21 C22 119.09(12) . . ?
H15 C15 C10 120.04(12) . . ?
C14 C15 C10 119.9(2) . . ?
C14 C15 H15 120.04(14) . . ?
C20 C19 C18 121.68(19) . . ?
H19 C19 C18 119.16(12) . . ?
H19 C19 C20 119.16(13) . . ?
C12 C13 H13 120.01(13) . . ?
C14 C13 H13 120.01(14) . . ?
C14 C13 C12 120.0(2) . . ?
C13 C12 C11 120.1(2) . . ?
H12 C12 C11 119.96(13) . . ?
H12 C12 C13 119.96(13) . . ?
C13 C14 C15 120.4(2) . . ?
H14 C14 C15 119.80(14) . . ?
H14 C14 C13 119.80(14) . . ?
H23a C23 C20 109.5 . . ?
H23b C23 C20 109.5 . . ?
H23b C23 H23a 109.5 . . ?
H23c C23 C20 109.5 . . ?
H23c C23 H23a 109.5 . . ?
H23c C23 H23b 109.5 . . ?
H7a C7 H7b 3.2 . . ?
C8B C7 H7b 120.3(7) . . ?
C8B C7 H7a 121.9(7) . . ?
C6B C7 H7b 121.0(3) . . ?
C6B C7 H7a 120.9(4) . . ?
C6B C7 C8B 112.2(7) . . ?
C8A C7 H7b 120.7(5) . . ?
C8A C7 H7a 120.9(5) . . ?
C8A C7 C8B 22.9(5) . . ?
C8A C7 C6B 118.2(6) . . ?
C6A C7 H7b 120.3(4) . . ?
C6A C7 H7a 118.7(4) . . ?
C6A C7 C8B 119.3(8) . . ?
C6A C7 C6B 26.1(4) . . ?
C6A C7 C8A 113.9(6) . . ?
H16a C16 C3 109.5 . . ?
H16b C16 C3 109.5 . . ?
H16b C16 H16a 109.5 . . ?
H16c C16 C3 109.5 . . ?
H16c C16 H16a 109.5 . . ?
H16c C16 H16b 109.5 . . ?
H9B C9B C4 119.9(4) . . ?
C8B C9B C4 120.1(10) . . ?
C8B C9B H9B 119.9(8) . . ?
C9B C8B C7 122.0(12) . . ?
H8B C8B C7 119.0(7) . . ?
H8B C8B C9B 119.0(8) . . ?
H5B C5B C4 120.3(4) . . ?
C6B C5B C4 119.5(7) . . ?
C6B C5B H5B 120.3(5) . . ?
C5B C6B C7 121.6(6) . . ?
H6B C6B C7 119.2(3) . . ?
H6B C6B C5B 119.2(5) . . ?
H9A C9A C4 120.2(4) . . ?
C8A C9A C4 119.7(7) . . ?
C8A C9A H9A 120.2(6) . . ?
C9A C8A C7 120.5(9) . . ?
H8A C8A C7 119.7(5) . . ?
H8A C8A C9A 119.7(6) . . ?
H5A C5A C4 120.3(5) . . ?
C6A C5A C4 119.5(9) . . ?
C6A C5A H5A 120.3(6) . . ?
C5A C6A C7 120.7(8) . . ?
H6A C6A C7 119.7(4) . . ?
H6A C6A C5A 119.7(6) . . ?

loop_
_geom_bond_atom_site_label_1
_geom_bond_atom_site_label_2
_geom_bond_distance
_geom_bond_site_symmetry_2
_geom_bond_publ_flag
S1 O2 1.4457(15) . ?
S1 O3 1.4329(14) . ?
S1 N3 1.6222(17) . ?
S1 C17 1.7574(19) . ?
O1 H1 0.8200 . ?
O1 C2 1.412(2) . ?
N1 N2 1.428(2) . ?
N1 C1 1.348(2) . ?
N1 C4 1.427(3) . ?
N3 C1 1.298(3) . ?
N2 C3 1.275(3) . ?
C17 C18 1.384(3) . ?
C17 C22 1.390(3) . ?
C10 C2 1.528(3) . ?
C10 C11 1.392(3) . ?
C10 C15 1.379(3) . ?
C1 C2 1.541(3) . ?
C4 C9B 1.383(11) . ?
C4 C5B 1.382(8) . ?
C4 C9A 1.379(8) . ?
C4 C5A 1.389(10) . ?
C2 C3 1.510(3) . ?
C18 H18 0.9300 . ?
C18 C19 1.377(3) . ?
C20 C21 1.387(3) . ?
C20 C19 1.396(3) . ?
C20 C23 1.503(3) . ?
C11 H11 0.9300 . ?
C11 C12 1.383(3) . ?
C22 H22 0.9300 . ?
C22 C21 1.385(3) . ?
C3 C16 1.487(3) . ?
C21 H21 0.9300 . ?
C15 H15 0.9300 . ?
C15 C14 1.392(3) . ?
C19 H19 0.9300 . ?
C13 H13 0.9300 . ?
C13 C12 1.375(3) . ?
C13 C14 1.373(3) . ?
C12 H12 0.9300 . ?
C14 H14 0.9300 . ?
C23 H23a 0.9600 . ?
C23 H23b 0.9600 . ?
C23 H23c 0.9600 . ?
C7 H7b 0.9300 . ?
C7 H7a 0.9300 . ?
C7 C8B 1.324(16) . ?
C7 C6B 1.393(10) . ?
C7 C8A 1.387(12) . ?
C7 C6A 1.374(13) . ?
C16 H16a 0.9600 . ?
C16 H16b 0.9600 . ?
C16 H16c 0.9600 . ?
C9B H9B 0.9300 . ?
C9B C8B 1.380(17) . ?
C8B H8B 0.9300 . ?
C5B H5B 0.9300 . ?
C5B C6B 1.369(11) . ?
C6B H6B 0.9300 . ?
C9A H9A 0.9300 . ?
C9A C8A 1.390(13) . ?
C8A H8A 0.9300 . ?
C5A H5A 0.9300 . ?
C5A C6A 1.393(14) . ?
C6A H6A 0.9300 . ?

loop_
_geom_torsion_atom_site_label_1
_geom_torsion_atom_site_label_2
_geom_torsion_atom_site_label_3
_geom_torsion_atom_site_label_4
_geom_torsion
_geom_torsion_site_symmetry_1
_geom_torsion_site_symmetry_2
_geom_torsion_site_symmetry_3
_geom_torsion_site_symmetry_4
_geom_torsion_publ_flag
S1 N3 C1 N1 -176.93(15) . . . . ?
S1 N3 C1 C2 3.3(2) . . . . ?
S1 C17 C18 C19 -179.70(17) . . . . ?
S1 C17 C22 C21 -179.68(16) . . . . ?
O1 C2 C10 C11 -172.05(17) . . . . ?
O1 C2 C10 C15 11.5(2) . . . . ?
O1 C2 C1 N1 -116.16(17) . . . . ?
O1 C2 C1 N3 63.6(2) . . . . ?
O1 C2 C3 N2 120.31(18) . . . . ?
O1 C2 C3 C16 -60.9(2) . . . . ?
N1 N2 C3 C2 -2.59(17) . . . . ?
N1 N2 C3 C16 178.56(18) . . . . ?
N1 C1 C2 C10 113.73(15) . . . . ?
N1 C1 C2 C3 -1.94(15) . . . . ?
N1 C4 C9B C8B -177.8(6) . . . . ?
N1 C4 C5B C6B 178.1(5) . . . . ?
N1 C4 C9A C8A -179.1(5) . . . . ?
N1 C4 C5A C6A 177.3(6) . . . . ?
N3 C1 C2 C10 -66.5(2) . . . . ?
N3 C1 C2 C3 177.8(2) . . . . ?
N2 C3 C2 C10 -115.45(18) . . . . ?
N2 C3 C2 C1 2.86(19) . . . . ?
C17 C18 C19 C20 -0.5(2) . . . . ?
C17 C22 C21 C20 -0.8(2) . . . . ?
C10 C2 C3 C16 63.4(2) . . . . ?
C10 C11 C12 C13 -0.3(3) . . . . ?
C10 C15 C14 C13 -1.0(3) . . . . ?
C1 C2 C3 C16 -178.31(17) . . . . ?
C4 C9B C8B C7 -0.6(17) . . . . ?
C4 C5B C6B C7 -1.3(12) . . . . ?
C4 C9A C8A C7 3.4(13) . . . . ?
C4 C5A C6A C7 1.9(16) . . . . ?
C18 C19 C20 C21 -0.5(3) . . . . ?
C18 C19 C20 C23 179.3(2) . . . . ?
C11 C12 C13 C14 -0.5(3) . . . . ?
C15 C14 C13 C12 1.2(3) . . . . ?

loop_
_restr_U_similar_atom_site_label_1
_restr_U_similar_atom_site_label_2
_restr_U_similar_weight_param
C9B C8B 0.0400
C9B C9A 0.0400
C9B C8A 0.0400
C8B C9A 0.0400
C8B C8A 0.0400
C5B C6B 0.0400
C5B C5A 0.0400
C5B C6A 0.0400
C6B C5A 0.0400
C6B C6A 0.0400
C9A C8A 0.0400
C5A C6A 0.0400
